data_4322673
loop_
_publ_author_name
'Lisa M. Berreau'
'Jason A. Halfen'
'Victor G. Young'
'William B. Tolman'

_publ_section_title
;
 Synthesis and Copper Coordination Chemistry of Hindered
 1,4,7-Triazacyclononane Ligands with Amide Appendages
;
_journal_name_full 'Inorganic Chemistry'
_journal_page_first 1091
_journal_page_last 1098
_journal_paper_doi 10.1021/ic971115f
_journal_volume 37
_journal_year 1998
_chemical_compound_source 'Lisa Berreau/ Prof. W. Tolman'
_chemical_formula_sum 'C20 H44 Cl Cu F6 N4 O2 P'
_chemical_formula_weight 616.55
_chemical_name_common 96177
_chemical_name_systematic
;
 ?
;
_space_group_IT_number 14
_symmetry_cell_setting monoclinic
_symmetry_space_group_name_Hall '-P 2ybc'
_symmetry_space_group_name_H-M 'P 1 21/c 1'
_atom_sites_solution_hydrogens geom
_atom_sites_solution_primary direct
_atom_sites_solution_secondary difmap
_audit_creation_method SHELXL
_cell_angle_alpha 90.00
_cell_angle_beta 103.095(1)
_cell_angle_gamma 90.00
_cell_formula_units_Z 4
_cell_length_a 8.1388(2)
_cell_length_b 31.3786(4)
_cell_length_c 11.5194(2)
_cell_measurement_reflns_used 5315
_cell_measurement_temperature 173(2)
_cell_volume 2865.37(9)
_computing_structure_refinement 'SHELXL-93 (Sheldrick, 1993)'
_computing_structure_solution 'SHELXS-86 (Sheldrick, 1990)'
_diffrn_ambient_temperature 173(2)
_diffrn_radiation_monochromator graphite
_diffrn_radiation_source 'fine-focus sealed tube'
_diffrn_radiation_type MoK\a
_diffrn_radiation_wavelength 0.71073
_diffrn_reflns_av_R_equivalents 0.0518
_diffrn_reflns_av_sigmaI/netI 0.0551
_diffrn_reflns_limit_h_max 9
_diffrn_reflns_limit_h_min -9
_diffrn_reflns_limit_k_max 37
_diffrn_reflns_limit_k_min -30
_diffrn_reflns_limit_l_max 13
_diffrn_reflns_limit_l_min -11
_diffrn_reflns_number 13998
_diffrn_reflns_theta_max 25.04
_diffrn_reflns_theta_min 1.30
_exptl_absorpt_coefficient_mu 0.974
_exptl_absorpt_correction_T_max 0.689
_exptl_absorpt_correction_T_min 0.501
_exptl_absorpt_correction_type semi-empirical
_exptl_crystal_colour blue
_exptl_crystal_density_diffrn 1.429
_exptl_crystal_description plate
_exptl_crystal_F_000 1292
_exptl_crystal_size_max 0.35
_exptl_crystal_size_mid 0.23
_exptl_crystal_size_min 0.08
_refine_diff_density_max 0.475
_refine_diff_density_min -0.334
_refine_diff_density_rms 0.065
_refine_ls_extinction_method none
_refine_ls_goodness_of_fit_all 1.030
_refine_ls_goodness_of_fit_obs 1.080
_refine_ls_matrix_type full
_refine_ls_number_parameters 404
_refine_ls_number_reflns 5035
_refine_ls_number_restraints 0
_refine_ls_restrained_S_all 1.039
_refine_ls_restrained_S_obs 1.080
_refine_ls_R_factor_all 0.0739
_refine_ls_R_factor_obs 0.0482
_refine_ls_shift/esd_max -0.024
_refine_ls_shift/esd_mean 0.002
_refine_ls_structure_factor_coef Fsqd
_refine_ls_weighting_details 'w=1/[\s^2^(Fo^2^)+(0.0348P)^2^+3.4750P] where P=(Fo^2^+2Fc^2^)/3'
_refine_ls_weighting_scheme calc
_refine_ls_wR_factor_all 0.1033
_refine_ls_wR_factor_obs 0.0926
_reflns_number_observed 3836
_reflns_number_total 5036
_reflns_observed_criterion >2sigma(I)
_cod_data_source_file ic971115f_1.cif
_cod_data_source_block 96177
_cod_depositor_comments
;
The following automatic conversions were performed:

'_refine_ls_weighting_scheme' value 'calc
w=1/[\s^2^(Fo^2^)+(0.0348P)^2^+3.4750P] where P=(Fo^2^+2Fc^2^)/3' was
changed to 'calc'. New tag '_refine_ls_weighting_details' was
created. The value of the new tag was set to
'w=1/[\s^2^(Fo^2^)+(0.0348P)^2^+3.4750P] where P=(Fo^2^+2Fc^2^)/3'.

Automatic conversion script
Id: cif_fix_values 3143 2015-03-26 13:38:13Z robertas 
;
_cod_database_code 4322673

loop_
_symmetry_equiv_pos_as_xyz
'x, y, z'
'-x, y+1/2, -z+1/2'
'-x, -y, -z'
'x, -y-1/2, z-1/2'

loop_
_atom_site_aniso_label
_atom_site_aniso_U_11
_atom_site_aniso_U_22
_atom_site_aniso_U_33
_atom_site_aniso_U_23
_atom_site_aniso_U_13
_atom_site_aniso_U_12
Cu1 0.0194(2) 0.0337(2) 0.0246(2) -0.0024(2) 0.0036(2) -0.0009(2)
Cl1 0.0196(4) 0.0572(6) 0.0375(5) -0.0036(5) 0.0078(4) -0.0001(4)
O1 0.0211(13) 0.0387(15) 0.0348(14) -0.0076(11) 0.0011(10) 0.0031(11)
N1 0.0229(15) 0.034(2) 0.0240(15) -0.0013(13) 0.0015(12) 0.0045(12)
N2 0.0195(14) 0.039(2) 0.030(2) 0.0053(14) 0.0023(12) -0.0010(13)
N3 0.035(2) 0.037(2) 0.024(2) -0.0012(13) 0.0058(13) -0.0057(14)
N4 0.020(2) 0.042(2) 0.032(2) -0.0094(14) -0.0010(13) 0.0013(13)
C1 0.022(2) 0.042(2) 0.032(2) 0.002(2) 0.007(2) 0.003(2)
C2 0.022(2) 0.046(2) 0.033(2) 0.007(2) 0.008(2) 0.000(2)
C3 0.026(2) 0.049(2) 0.027(2) 0.001(2) 0.0000(15) -0.007(2)
C4 0.037(2) 0.045(2) 0.024(2) -0.006(2) 0.006(2) -0.010(2)
C5 0.049(2) 0.031(2) 0.035(2) -0.004(2) 0.010(2) 0.005(2)
C6 0.036(2) 0.041(2) 0.029(2) -0.003(2) 0.002(2) 0.011(2)
C7 0.025(2) 0.042(2) 0.045(2) 0.013(2) 0.005(2) 0.005(2)
C8 0.044(2) 0.038(2) 0.053(3) 0.007(2) 0.006(2) 0.004(2)
C9 0.048(3) 0.053(3) 0.051(3) 0.019(2) -0.004(2) 0.003(2)
C10 0.046(2) 0.042(2) 0.034(2) -0.002(2) 0.008(2) -0.016(2)
C11 0.086(4) 0.056(3) 0.048(3) -0.011(2) 0.017(3) -0.035(3)
C12 0.056(3) 0.052(3) 0.038(2) 0.001(2) 0.016(2) -0.017(2)
C13 0.024(2) 0.041(2) 0.026(2) -0.003(2) -0.0008(14) 0.006(2)
C14 0.047(2) 0.045(2) 0.028(2) 0.000(2) 0.001(2) 0.007(2)
C15 0.024(2) 0.036(2) 0.028(2) 0.000(2) 0.004(2) 0.003(2)
C16 0.026(2) 0.046(2) 0.044(2) -0.018(2) 0.000(2) -0.003(2)
C17 0.044(3) 0.042(3) 0.095(4) -0.014(3) 0.012(3) -0.004(2)
C18 0.038(2) 0.066(3) 0.048(3) -0.023(2) 0.011(2) -0.001(2)
C19 0.033(2) 0.083(4) 0.062(3) -0.039(3) 0.001(2) -0.008(2)
P1 0.0414(6) 0.0427(6) 0.0330(5) -0.0049(5) 0.0121(5) -0.0056(5)
F5 0.082(2) 0.119(3) 0.062(2) -0.033(2) 0.041(2) -0.053(2)
F6 0.139(3) 0.109(3) 0.083(2) -0.038(2) 0.072(2) -0.082(2)
F1 0.048(3) 0.111(4) 0.046(3) -0.031(3) 0.015(3) -0.026(3)
F2 0.113(4) 0.123(5) 0.088(4) 0.030(3) 0.014(3) 0.063(3)
F3 0.122(5) 0.149(5) 0.040(3) -0.037(3) 0.031(3) -0.082(5)
F4 0.121(5) 0.093(4) 0.136(6) 0.014(4) 0.057(4) 0.062(4)
F1' 0.017(9) 0.373(52) 0.036(13) 0.047(24) -0.017(8) 0.012(18)
F2' 0.155(20) 0.054(10) 0.113(17) -0.044(12) 0.103(16) -0.016(13)
F3' 0.055(10) 0.182(22) 0.042(11) 0.054(15) -0.003(8) 0.036(15)
F4' 0.045(11) 0.022(7) 0.170(26) -0.018(12) 0.058(12) -0.019(8)
C1S 0.074(3) 0.064(3) 0.071(3) 0.016(3) 0.030(3) 0.010(3)
O1S 0.037(2) 0.093(3) 0.041(2) 0.001(2) 0.0083(14) 0.020(2)

loop_
_atom_site_label
_atom_site_type_symbol
_atom_site_fract_x
_atom_site_fract_y
_atom_site_fract_z
_atom_site_U_iso_or_equiv
_atom_site_thermal_displace_type
_atom_site_occupancy
_atom_site_calc_flag
_atom_site_refinement_flags
_atom_site_disorder_group
Cu1 Cu 0.10380(5) 0.371585(13) 0.95504(4) 0.02612(13) Uani 1 d . .
Cl1 Cl -0.14983(10) 0.39509(3) 0.97643(8) 0.0379(2) Uani 1 d . .
O1 O 0.2256(3) 0.40714(8) 1.0933(2) 0.0324(6) Uani 1 d . .
N1 N 0.3439(3) 0.35664(9) 0.9470(2) 0.0276(6) Uani 1 d . .
N2 N 0.0867(3) 0.40122(9) 0.7772(2) 0.0299(7) Uani 1 d . .
N3 N 0.0402(4) 0.31439(9) 0.8645(2) 0.0322(7) Uani 1 d . .
N4 N 0.4860(3) 0.42052(9) 1.2083(2) 0.0325(7) Uani 1 d . .
H1A2 H 0.5930(3) 0.41308(9) 1.2226(2) 0.047(12) Uiso 1 calc R .
C1 C 0.3909(4) 0.39093(12) 0.8715(3) 0.0320(8) Uani 1 d . .
H1A H 0.5006(4) 0.38382(12) 0.8528(3) 0.048(11) Uiso 1 calc R .
H1B H 0.4048(4) 0.41803(12) 0.9168(3) 0.027(9) Uiso 1 calc R .
C2 C 0.2590(4) 0.39698(13) 0.7555(3) 0.0335(9) Uani 1 d . .
H2A H 0.2864(4) 0.42284(13) 0.7145(3) 0.046(11) Uiso 1 calc R .
H2B H 0.2621(4) 0.37226(13) 0.7027(3) 0.042(11) Uiso 1 calc R .
C3 C -0.0361(4) 0.37124(12) 0.7053(3) 0.0351(9) Uani 1 d . .
H3A H -0.0395(4) 0.37611(12) 0.6198(3) 0.052(12) Uiso 1 calc R .
H3B H -0.1497(4) 0.37759(12) 0.7184(3) 0.040(10) Uiso 1 calc R .
C4 C 0.0037(5) 0.32486(12) 0.7339(3) 0.0356(9) Uani 1 d . .
H4A H -0.0930(5) 0.30739(12) 0.6922(3) 0.038(10) Uiso 1 calc R .
H4B H 0.1027(5) 0.31672(12) 0.7022(3) 0.032(9) Uiso 1 calc R .
C5 C 0.1973(5) 0.28784(12) 0.8967(3) 0.0384(9) Uani 1 d . .
H5A H 0.1884(5) 0.26358(12) 0.8406(3) 0.028(9) Uiso 1 calc R .
H5B H 0.2092(5) 0.27619(12) 0.9780(3) 0.023(9) Uiso 1 calc R .
C6 C 0.3512(4) 0.31417(12) 0.8916(3) 0.0364(9) Uani 1 d . .
H6A H 0.4539(4) 0.29897(12) 0.9339(3) 0.029(9) Uiso 1 calc R .
H6B H 0.3581(4) 0.31785(12) 0.8075(3) 0.033(9) Uiso 1 calc R .
C7 C 0.0192(4) 0.44561(12) 0.7607(3) 0.0380(9) Uani 1 d . .
H7A H -0.0968(4) 0.44468(12) 0.7762(3) 0.032(9) Uiso 1 calc R .
C8 C 0.1207(5) 0.47607(12) 0.8515(4) 0.0457(10) Uani 1 d . .
H8A H 0.1248(24) 0.4654(4) 0.9320(4) 0.049(12) Uiso 1 calc R .
H8B H 0.0673(17) 0.5042(2) 0.8420(14) 0.063(13) Uiso 1 calc R .
H8C H 0.2356(10) 0.4783(6) 0.8391(13) 0.045(11) Uiso 1 calc R .
C9 C 0.0000(6) 0.46252(15) 0.6332(4) 0.0533(12) Uani 1 d . .
H9A H -0.0786(27) 0.4443(5) 0.5777(5) 0.095(18) Uiso 1 calc R .
H9B H 0.1102(8) 0.4623(8) 0.6122(9) 0.057(13) Uiso 1 calc R .
H9C H -0.0437(32) 0.4917(3) 0.6285(7) 0.072(15) Uiso 1 calc R .
C10 C -0.1080(5) 0.29208(12) 0.8973(3) 0.0408(10) Uani 1 d . .
H10A H -0.2101(5) 0.31025(12) 0.8685(3) 0.043(11) Uiso 1 calc R .
C11 C -0.1459(7) 0.24807(15) 0.8410(4) 0.0631(14) Uani 1 d . .
H11A H -0.1641(34) 0.2505(2) 0.7542(4) 0.062(13) Uiso 1 calc R .
H11B H -0.2475(20) 0.2365(4) 0.8615(20) 0.070(14) Uiso 1 calc R .
H11C H -0.0504(16) 0.2290(3) 0.8711(19) 0.095(20) Uiso 1 calc R .
C12 C -0.0819(5) 0.28784(14) 1.0322(3) 0.0478(11) Uani 1 d . .
H12A H -0.0423(29) 0.3151(3) 1.0701(4) 0.065(14) Uiso 1 calc R .
H12B H 0.0023(22) 0.2657(5) 1.0611(4) 0.067(15) Uiso 1 calc R .
H12C H -0.1888(8) 0.2800(7) 1.0521(4) 0.043(11) Uiso 1 calc R .
C13 C 0.4490(4) 0.36035(11) 1.0717(3) 0.0311(8) Uani 1 d . .
H13A H 0.5697(4) 0.36528(11) 1.0697(3) 0.031(9) Uiso 1 calc R .
C14 C 0.4356(5) 0.32254(12) 1.1503(3) 0.0414(10) Uani 1 d . .
H14A H 0.4765(25) 0.2969(2) 1.1171(11) 0.037(10) Uiso 1 calc R .
H14B H 0.3176(7) 0.3185(4) 1.1541(16) 0.038(10) Uiso 1 calc R .
H14C H 0.5041(22) 0.3277(3) 1.2307(6) 0.065(13) Uiso 1 calc R .
C15 C 0.3806(4) 0.39876(11) 1.1257(3) 0.0297(8) Uani 1 d . .
C16 C 0.4418(4) 0.45621(12) 1.2793(3) 0.0397(10) Uani 1 d . .
C17 C 0.3926(6) 0.49493(14) 1.1998(5) 0.0609(13) Uani 1 d . .
H17A H 0.4819(16) 0.5012(5) 1.1578(18) 0.071(15) Uiso 1 calc R .
H17B H 0.3771(32) 0.5195(2) 1.2487(5) 0.069(14) Uiso 1 calc R .
H17C H 0.2870(19) 0.4891(3) 1.1416(16) 0.069(14) Uiso 1 calc R .
C18 C 0.3008(5) 0.44318(15) 1.3397(4) 0.0503(12) Uani 1 d . .
H18A H 0.3313(13) 0.4164(4) 1.3832(17) 0.063(14) Uiso 1 calc R .
H18B H 0.1959(8) 0.4392(7) 1.2792(4) 0.042(11) Uiso 1 calc R .
H18C H 0.2847(19) 0.4655(3) 1.3955(15) 0.055(12) Uiso 1 calc R .
C19 C 0.6023(5) 0.4650(2) 1.3753(4) 0.0609(14) Uani 1 d . .
H19A H 0.6288(18) 0.4401(4) 1.4276(14) 0.054(14) Uiso 1 calc R .
H19B H 0.5844(12) 0.4898(5) 1.4225(15) 0.082(16) Uiso 1 calc R .
H19C H 0.6962(9) 0.4706(8) 1.3373(4) 0.054(12) Uiso 1 calc R .
P1 P 0.47449(13) 0.31778(3) 1.53509(9) 0.0384(3) Uani 1 d . .
F5 F 0.3381(4) 0.29411(10) 1.5922(2) 0.0837(10) Uani 1 d . .
F6 F 0.6069(4) 0.34142(11) 1.4789(3) 0.1030(12) Uani 1 d . .
F1 F 0.5500(6) 0.3373(2) 1.6613(5) 0.068(2) Uani 0.81 d P 1
F2 F 0.3408(7) 0.3550(2) 1.5131(5) 0.109(2) Uani 0.81 d P 1
F3 F 0.3912(9) 0.2969(2) 1.4110(4) 0.102(2) Uani 0.81 d P 1
F4 F 0.5983(9) 0.2791(2) 1.5611(7) 0.112(2) Uani 0.81 d P 1
F1' F 0.5979(24) 0.3112(16) 1.6558(19) 0.145(16) Uani 0.19 d P 2
F2' F 0.4635(39) 0.3653(6) 1.5799(26) 0.096(7) Uani 0.19 d P 2
F3' F 0.3695(22) 0.3311(10) 1.4134(17) 0.095(8) Uani 0.19 d P 2
F4' F 0.5081(24) 0.2740(5) 1.4930(29) 0.073(8) Uani 0.19 d P 2
C1S C 0.9204(6) 0.3706(2) 1.3178(4) 0.0674(14) Uani 1 d . .
H1S1 H 0.9026(36) 0.3437(2) 1.2736(11) 0.101 Uiso 1 calc R .
H2S1 H 0.8740(30) 0.3684(7) 1.3890(15) 0.101 Uiso 1 calc R .
H3S1 H 1.0415(9) 0.3767(5) 1.3417(25) 0.101 Uiso 1 calc R .
O1S O 0.8388(3) 0.40378(10) 1.2449(3) 0.0569(9) Uani 1 d . .
H1A1 H 0.8653(18) 0.40313(11) 1.1818(42) 0.087(20) Uiso 1 calc R .

loop_
_atom_type_symbol
_atom_type_description
_atom_type_scat_dispersion_real
_atom_type_scat_dispersion_imag
_atom_type_scat_source
C C 0.0033 0.0016 'International Tables Vol C Tables 4.2.6.8 and 6.1.1.4'
H H 0.0000 0.0000 'International Tables Vol C Tables 4.2.6.8 and 6.1.1.4'
N N 0.0061 0.0033 'International Tables Vol C Tables 4.2.6.8 and 6.1.1.4'
O O 0.0106 0.0060 'International Tables Vol C Tables 4.2.6.8 and 6.1.1.4'
F F 0.0171 0.0103 'International Tables Vol C Tables 4.2.6.8 and 6.1.1.4'
P P 0.1023 0.0942 'International Tables Vol C Tables 4.2.6.8 and 6.1.1.4'
Cl Cl 0.1484 0.1585 'International Tables Vol C Tables 4.2.6.8 and 6.1.1.4'
Cu Cu 0.3201 1.2651 'International Tables Vol C Tables 4.2.6.8 and 6.1.1.4'

loop_
_geom_angle_atom_site_label_1
_geom_angle_atom_site_label_2
_geom_angle_atom_site_label_3
_geom_angle
_geom_angle_site_symmetry_1
_geom_angle_site_symmetry_3
_geom_angle_publ_flag
O1 Cu1 N1 81.82(10) . . ?
O1 Cu1 N3 153.73(10) . . ?
N1 Cu1 N3 84.88(11) . . ?
O1 Cu1 N2 114.44(10) . . ?
N1 Cu1 N2 85.10(10) . . ?
N3 Cu1 N2 86.71(11) . . ?
O1 Cu1 Cl1 91.79(7) . . ?
N1 Cu1 Cl1 173.20(8) . . ?
N3 Cu1 Cl1 101.92(8) . . ?
N2 Cu1 Cl1 95.50(7) . . ?
C15 O1 Cu1 113.6(2) . . ?
C6 N1 C1 111.0(3) . . ?
C6 N1 C13 114.3(3) . . ?
C1 N1 C13 109.7(3) . . ?
C6 N1 Cu1 111.1(2) . . ?
C1 N1 Cu1 103.7(2) . . ?
C13 N1 Cu1 106.5(2) . . ?
C3 N2 C2 113.1(3) . . ?
C3 N2 C7 109.8(3) . . ?
C2 N2 C7 113.3(3) . . ?
C3 N2 Cu1 98.2(2) . . ?
C2 N2 Cu1 104.6(2) . . ?
C7 N2 Cu1 116.8(2) . . ?
C5 N3 C4 109.4(3) . . ?
C5 N3 C10 111.4(3) . . ?
C4 N3 C10 111.3(3) . . ?
C5 N3 Cu1 104.7(2) . . ?
C4 N3 Cu1 106.5(2) . . ?
C10 N3 Cu1 113.3(2) . . ?
C15 N4 C16 126.2(3) . . ?
N1 C1 C2 112.3(3) . . ?
N2 C2 C1 111.6(3) . . ?
N2 C3 C4 113.9(3) . . ?
N3 C4 C3 114.4(3) . . ?
N3 C5 C6 110.7(3) . . ?
N1 C6 C5 111.1(3) . . ?
N2 C7 C8 111.9(3) . . ?
N2 C7 C9 113.5(3) . . ?
C8 C7 C9 111.3(3) . . ?
N3 C10 C12 111.0(3) . . ?
N3 C10 C11 114.0(3) . . ?
C12 C10 C11 108.8(3) . . ?
N1 C13 C14 114.2(3) . . ?
N1 C13 C15 105.7(3) . . ?
C14 C13 C15 107.1(3) . . ?
O1 C15 N4 123.4(3) . . ?
O1 C15 C13 118.6(3) . . ?
N4 C15 C13 117.9(3) . . ?
N4 C16 C17 109.6(3) . . ?
N4 C16 C18 110.6(3) . . ?
C17 C16 C18 111.5(3) . . ?
N4 C16 C19 105.1(3) . . ?
C17 C16 C19 110.9(4) . . ?
C18 C16 C19 109.0(4) . . ?
F4' P1 F3' 93.4(14) . . ?
F4' P1 F1' 92.3(18) . . ?
F3' P1 F1' 170.1(18) . . ?
F4' P1 F6 96.1(7) . . ?
F3' P1 F6 77.6(8) . . ?
F1' P1 F6 93.9(11) . . ?
F4 P1 F6 88.4(3) . . ?
F4 P1 F1 91.4(3) . . ?
F6 P1 F1 92.1(2) . . ?
F4 P1 F2 176.0(3) . . ?
F6 P1 F2 95.6(3) . . ?
F1 P1 F2 88.4(3) . . ?
F4 P1 F3 88.7(4) . . ?
F6 P1 F3 91.0(2) . . ?
F1 P1 F3 177.0(3) . . ?
F2 P1 F3 91.3(4) . . ?
F4' P1 F2' 172.7(11) . . ?
F3' P1 F2' 88.8(15) . . ?
F1' P1 F2' 84.5(17) . . ?
F6 P1 F2' 77.5(6) . . ?
F4' P1 F5 84.4(7) . . ?
F3' P1 F5 102.1(8) . . ?
F1' P1 F5 86.4(11) . . ?
F4 P1 F5 92.2(3) . . ?
F6 P1 F5 179.4(2) . . ?
F1 P1 F5 87.9(2) . . ?
F2 P1 F5 83.8(3) . . ?
F3 P1 F5 89.1(2) . . ?
F2' P1 F5 102.0(6) . . ?

loop_
_geom_bond_atom_site_label_1
_geom_bond_atom_site_label_2
_geom_bond_distance
_geom_bond_site_symmetry_2
_geom_bond_publ_flag
Cu1 O1 2.012(2) . ?
Cu1 N1 2.032(3) . ?
Cu1 N3 2.081(3) . ?
Cu1 N2 2.225(3) . ?
Cu1 Cl1 2.2575(9) . ?
O1 C15 1.259(4) . ?
N1 C6 1.484(4) . ?
N1 C1 1.487(4) . ?
N1 C13 1.501(4) . ?
N2 C3 1.481(4) . ?
N2 C2 1.485(4) . ?
N2 C7 1.493(4) . ?
N3 C5 1.500(4) . ?
N3 C4 1.503(4) . ?
N3 C10 1.515(4) . ?
N4 C15 1.318(4) . ?
N4 C16 1.479(4) . ?
C1 C2 1.525(5) . ?
C3 C4 1.511(5) . ?
C5 C6 1.513(5) . ?
C7 C8 1.516(5) . ?
C7 C9 1.536(5) . ?
C10 C12 1.526(5) . ?
C10 C11 1.527(5) . ?
C13 C14 1.511(5) . ?
C13 C15 1.519(5) . ?
C16 C17 1.520(6) . ?
C16 C18 1.526(5) . ?
C16 C19 1.533(5) . ?
P1 F4' 1.50(2) . ?
P1 F3' 1.526(15) . ?
P1 F1' 1.53(2) . ?
P1 F4 1.562(5) . ?
P1 F6 1.564(3) . ?
P1 F1 1.569(5) . ?
P1 F2 1.576(4) . ?
P1 F3 1.578(4) . ?
P1 F2' 1.587(15) . ?
P1 F5 1.596(3) . ?
C1S O1S 1.406(5) . ?

loop_
_geom_torsion_atom_site_label_1
_geom_torsion_atom_site_label_2
_geom_torsion_atom_site_label_3
_geom_torsion_atom_site_label_4
_geom_torsion
_geom_torsion_site_symmetry_1
_geom_torsion_site_symmetry_2
_geom_torsion_site_symmetry_3
_geom_torsion_site_symmetry_4
_geom_torsion_publ_flag
N1 Cu1 O1 C15 -12.3(2) . . . . ?
N3 Cu1 O1 C15 48.0(4) . . . . ?
N2 Cu1 O1 C15 -93.1(2) . . . . ?
Cl1 Cu1 O1 C15 170.1(2) . . . . ?
O1 Cu1 N1 C6 153.8(2) . . . . ?
N3 Cu1 N1 C6 -3.5(2) . . . . ?
N2 Cu1 N1 C6 -90.7(2) . . . . ?
Cl1 Cu1 N1 C6 174.0(6) . . . . ?
O1 Cu1 N1 C1 -87.0(2) . . . . ?
N3 Cu1 N1 C1 115.8(2) . . . . ?
N2 Cu1 N1 C1 28.6(2) . . . . ?
Cl1 Cu1 N1 C1 -66.7(8) . . . . ?
O1 Cu1 N1 C13 28.8(2) . . . . ?
N3 Cu1 N1 C13 -128.5(2) . . . . ?
N2 Cu1 N1 C13 144.3(2) . . . . ?
Cl1 Cu1 N1 C13 49.0(8) . . . . ?
O1 Cu1 N2 C3 -169.0(2) . . . . ?
N1 Cu1 N2 C3 112.3(2) . . . . ?
N3 Cu1 N2 C3 27.1(2) . . . . ?
Cl1 Cu1 N2 C3 -74.5(2) . . . . ?
O1 Cu1 N2 C2 74.4(2) . . . . ?
N1 Cu1 N2 C2 -4.3(2) . . . . ?
N3 Cu1 N2 C2 -89.4(2) . . . . ?
Cl1 Cu1 N2 C2 168.9(2) . . . . ?
O1 Cu1 N2 C7 -51.8(2) . . . . ?
N1 Cu1 N2 C7 -130.5(2) . . . . ?
N3 Cu1 N2 C7 144.4(2) . . . . ?
Cl1 Cu1 N2 C7 42.7(2) . . . . ?
O1 Cu1 N3 C5 -34.1(4) . . . . ?
N1 Cu1 N3 C5 25.6(2) . . . . ?
N2 Cu1 N3 C5 111.0(2) . . . . ?
Cl1 Cu1 N3 C5 -154.1(2) . . . . ?
O1 Cu1 N3 C4 -149.9(2) . . . . ?
N1 Cu1 N3 C4 -90.2(2) . . . . ?
N2 Cu1 N3 C4 -4.9(2) . . . . ?
Cl1 Cu1 N3 C4 90.1(2) . . . . ?
O1 Cu1 N3 C10 87.4(3) . . . . ?
N1 Cu1 N3 C10 147.1(2) . . . . ?
N2 Cu1 N3 C10 -127.5(2) . . . . ?
Cl1 Cu1 N3 C10 -32.6(2) . . . . ?
C6 N1 C1 C2 68.9(4) . . . . ?
C13 N1 C1 C2 -163.9(3) . . . . ?
Cu1 N1 C1 C2 -50.5(3) . . . . ?
C3 N2 C2 C1 -127.3(3) . . . . ?
C7 N2 C2 C1 106.8(3) . . . . ?
Cu1 N2 C2 C1 -21.5(3) . . . . ?
N1 C1 C2 N2 50.2(4) . . . . ?
C2 N2 C3 C4 63.7(4) . . . . ?
C7 N2 C3 C4 -168.6(3) . . . . ?
Cu1 N2 C3 C4 -46.1(3) . . . . ?
C5 N3 C4 C3 -132.5(3) . . . . ?
C10 N3 C4 C3 104.1(3) . . . . ?
Cu1 N3 C4 C3 -19.8(3) . . . . ?
N2 C3 C4 N3 49.2(4) . . . . ?
C4 N3 C5 C6 70.2(4) . . . . ?
C10 N3 C5 C6 -166.3(3) . . . . ?
Cu1 N3 C5 C6 -43.5(3) . . . . ?
C1 N1 C6 C5 -134.8(3) . . . . ?
C13 N1 C6 C5 100.5(3) . . . . ?
Cu1 N1 C6 C5 -20.0(3) . . . . ?
N3 C5 C6 N1 43.3(4) . . . . ?
C3 N2 C7 C8 167.7(3) . . . . ?
C2 N2 C7 C8 -64.8(4) . . . . ?
Cu1 N2 C7 C8 57.0(4) . . . . ?
C3 N2 C7 C9 -65.3(4) . . . . ?
C2 N2 C7 C9 62.2(4) . . . . ?
Cu1 N2 C7 C9 -176.0(2) . . . . ?
C5 N3 C10 C12 66.6(4) . . . . ?
C4 N3 C10 C12 -171.0(3) . . . . ?
Cu1 N3 C10 C12 -51.1(4) . . . . ?
C5 N3 C10 C11 -56.7(4) . . . . ?
C4 N3 C10 C11 65.6(4) . . . . ?
Cu1 N3 C10 C11 -174.4(3) . . . . ?
C6 N1 C13 C14 -43.8(4) . . . . ?
C1 N1 C13 C14 -169.1(3) . . . . ?
Cu1 N1 C13 C14 79.2(3) . . . . ?
C6 N1 C13 C15 -161.3(3) . . . . ?
C1 N1 C13 C15 73.4(3) . . . . ?
Cu1 N1 C13 C15 -38.3(3) . . . . ?
Cu1 O1 C15 N4 174.6(3) . . . . ?
Cu1 O1 C15 C13 -8.5(4) . . . . ?
C16 N4 C15 O1 2.9(6) . . . . ?
C16 N4 C15 C13 -174.1(3) . . . . ?
N1 C13 C15 O1 32.4(4) . . . . ?
C14 C13 C15 O1 -89.8(4) . . . . ?
N1 C13 C15 N4 -150.6(3) . . . . ?
C14 C13 C15 N4 87.3(4) . . . . ?
C15 N4 C16 C17 -70.0(5) . . . . ?
C15 N4 C16 C18 53.3(5) . . . . ?
C15 N4 C16 C19 170.7(4) . . . . ?
